data_7239516
loop_
_publ_author_name
'Zhang, Jie'
'Yao, Zhenguo'
'Liao, Shijun'
'Dai, Jingcao'
'Fu, Zhiyong'

_publ_section_title
;
 A hybrid metal phosphate--phosphite material grafted with electron
 deficient organic components showing interesting fluorescent and
 photosensitive properties
;
_journal_issue 16
_journal_name_full 'Journal of Materials Chemistry A'
_journal_page_first 4945
_journal_paper_doi 10.1039/c3ta10478h
_journal_volume 1
_journal_year 2013
_chemical_absolute_configuration syn
_chemical_formula_sum 'C54 H60 N18 O42 P10 Zn9'
_chemical_formula_weight 2531.23
_space_group_IT_number 173
_space_group_name_Hall 'P 6c'
_space_group_name_H-M_alt 'P 63'
_symmetry_cell_setting hexagonal
_symmetry_space_group_name_H-M 'P 63'
_atom_sites_solution_hydrogens geom
_atom_sites_solution_primary direct
_atom_sites_solution_secondary difmap
_audit_creation_method SHELXL-97
_cell_angle_alpha 90.00
_cell_angle_beta 90.00
_cell_angle_gamma 120.00
_cell_formula_units_Z 2
_cell_length_a 15.6464(4)
_cell_length_b 15.6464(4)
_cell_length_c 19.7878(15)
_cell_measurement_reflns_used 3631
_cell_measurement_temperature 173(2)
_cell_measurement_theta_max 66.56
_cell_measurement_theta_min 6.53
_cell_volume 4195.2(4)
_computing_structure_refinement 'SHELXL-97 (Sheldrick, 1997)'
_computing_structure_solution 'SHELXS-97 (Sheldrick, 1990)'
_diffrn_ambient_temperature 173(2)
_diffrn_measured_fraction_theta_full 0.940
_diffrn_measured_fraction_theta_max 0.940
_diffrn_radiation_monochromator graphite
_diffrn_radiation_source 'fine-focus sealed tube'
_diffrn_radiation_type CuK\a
_diffrn_radiation_wavelength 1.54178
_diffrn_reflns_av_R_equivalents 0.0396
_diffrn_reflns_av_sigmaI/netI 0.0249
_diffrn_reflns_limit_h_max 18
_diffrn_reflns_limit_h_min -17
_diffrn_reflns_limit_k_max 18
_diffrn_reflns_limit_k_min -18
_diffrn_reflns_limit_l_max 18
_diffrn_reflns_limit_l_min -23
_diffrn_reflns_number 18136
_diffrn_reflns_theta_full 66.56
_diffrn_reflns_theta_max 66.56
_diffrn_reflns_theta_min 6.53
_exptl_absorpt_coefficient_mu 5.539
_exptl_absorpt_correction_type none
_exptl_crystal_colour YELLOW
_exptl_crystal_density_diffrn 2.004
_exptl_crystal_density_method 'not measured'
_exptl_crystal_description NEEDLE-LIKE
_exptl_crystal_F_000 2532
_exptl_crystal_size_max 0.10
_exptl_crystal_size_mid 0.06
_exptl_crystal_size_min 0.03
_refine_diff_density_max 1.166
_refine_diff_density_min -1.390
_refine_diff_density_rms 0.162
_refine_ls_abs_structure_details 'Flack H D (1983), Acta Cryst. A39, 876-881'
_refine_ls_abs_structure_Flack 0.14(9)
_refine_ls_extinction_method none
_refine_ls_goodness_of_fit_ref 1.060
_refine_ls_hydrogen_treatment mixed
_refine_ls_matrix_type full
_refine_ls_number_parameters 371
_refine_ls_number_reflns 3631
_refine_ls_number_restraints 7
_refine_ls_restrained_S_all 1.071
_refine_ls_R_factor_all 0.0997
_refine_ls_R_factor_gt 0.0951
_refine_ls_shift/su_max 0.000
_refine_ls_shift/su_mean 0.000
_refine_ls_structure_factor_coef Fsqd
_refine_ls_weighting_details 'calc w=1/[\s^2^(Fo^2^)+(0.1977P)^2^+8.6231P] where P=(Fo^2^+2Fc^2^)/3'
_refine_ls_weighting_scheme calc
_refine_ls_wR_factor_gt 0.2637
_refine_ls_wR_factor_ref 0.2727
_reflns_number_gt 3321
_reflns_number_total 3631
_reflns_threshold_expression >2sigma(I)
_cod_data_source_file c3ta10478h.txt
_cod_data_source_block 2
_cod_depositor_comments
;
The following automatic conversions were performed:

data item '_exptl_absorpt_correction_type' value 'NONE' was changed
to 'none' in accordance with the
/home/saulius/struct/COD-crude-data/automatic-downloads/DataCite-retrospective/RSC/depositions/lib/dictionaries/cif_core.dic
dictionary named 'cif_core.dic' version 2.4.2 last updated on
2011-04-26.

Automatic conversion script
Id: cif_fix_values 6909 2019-04-08 15:41:33Z antanas 
;
_cod_original_sg_symbol_H-M P63
_cod_database_code 7239516

loop_
_symmetry_equiv_pos_as_xyz
'x, y, z'
'-y, x-y, z'
'-x+y, -x, z'
'-x, -y, z+1/2'
'y, -x+y, z+1/2'
'x-y, x, z+1/2'

loop_
_atom_site_label
_atom_site_type_symbol
_atom_site_fract_x
_atom_site_fract_y
_atom_site_fract_z
_atom_site_U_iso_or_equiv
_atom_site_adp_type
_atom_site_occupancy
_atom_site_symmetry_multiplicity
_atom_site_calc_flag
_atom_site_refinement_flags
Zn1 Zn 0.57719(13) 0.10549(12) 0.15553(14) 0.0771(7) Uani 1 1 d .
Zn2 Zn 0.45628(12) -0.16047(13) 0.3211(3) 0.1290(16) Uani 1 1 d U
Zn3 Zn 0.52834(13) 0.10709(12) 0.44020(16) 0.0793(7) Uani 1 1 d U
N1 N 0.6932(8) 0.0787(7) 0.1487(8) 0.068(3) Uani 1 1 d .
N2 N 0.6053(7) -0.1080(8) 0.3190(12) 0.095(6) Uani 1 1 d U
N3 N 0.3858(8) 0.0750(8) 0.4670(7) 0.066(3) Uani 1 1 d .
N4 N 0.9056(7) -0.0750(7) 0.1503(5) 0.054(2) Uani 1 1 d .
N5 N 0.9731(5) 0.0717(5) 0.3188(4) 0.0401(17) Uani 1 1 d .
N6 N 0.0195(8) -0.0771(8) 0.4819(6) 0.060(3) Uani 1 1 d .
C1 C 0.6738(9) -0.0173(10) 0.1514(9) 0.074(4) Uani 1 1 d .
H1A H 0.6092 -0.0693 0.1542 0.089 Uiso 1 1 calc R
C2 C 0.7468(10) -0.0342(9) 0.1499(8) 0.063(3) Uani 1 1 d .
H2A H 0.7320 -0.0996 0.1482 0.075 Uiso 1 1 calc R
C3 C 0.7864(9) 0.1542(9) 0.1513(9) 0.066(3) Uani 1 1 d .
H3A H 0.7982 0.2186 0.1520 0.079 Uiso 1 1 calc R
C4 C 0.8631(9) 0.1377(9) 0.1528(9) 0.064(3) Uani 1 1 d .
H4A H 0.9274 0.1906 0.1552 0.077 Uiso 1 1 calc R
C5 C 0.8454(9) 0.0385(8) 0.1507(8) 0.057(2) Uani 1 1 d .
C6 C 0.9275(9) 0.0203(8) 0.1530(6) 0.050(2) Uani 1 1 d .
C7 C 0.6318(9) -0.1783(8) 0.3107(10) 0.073(4) Uani 1 1 d .
H7A H 0.5837 -0.2441 0.3050 0.088 Uiso 1 1 calc R
C8 C 0.7274(7) -0.1518(8) 0.3107(8) 0.062(3) Uani 1 1 d .
H8A H 0.7445 -0.2005 0.3059 0.074 Uiso 1 1 calc R
C9 C 0.6730(7) -0.0133(8) 0.3257(10) 0.070(4) Uani 1 1 d .
H9A H 0.6533 0.0336 0.3290 0.084 Uiso 1 1 calc R
C10 C 0.7744(6) 0.0171(7) 0.3277(6) 0.047(2) Uani 1 1 d .
H10A H 0.8217 0.0826 0.3356 0.056 Uiso 1 1 calc R
C11 C 0.8012(7) -0.0553(7) 0.3175(7) 0.049(2) Uani 1 1 d .
C12 C 0.9059(6) -0.0257(6) 0.3183(5) 0.0348(17) Uani 1 1 d .
C13 C 0.3099(13) -0.0193(13) 0.4681(9) 0.075(4) Uani 1 1 d .
H13A H 0.3230 -0.0708 0.4629 0.090 Uiso 1 1 calc R
C14 C 0.2129(11) -0.0408(10) 0.4767(8) 0.065(3) Uani 1 1 d .
H14A H 0.1619 -0.1057 0.4812 0.078 Uiso 1 1 calc R
C15 C 0.3664(12) 0.1467(10) 0.4722(8) 0.069(3) Uani 1 1 d .
H15A H 0.4187 0.2113 0.4736 0.083 Uiso 1 1 calc R
C16 C 0.2710(11) 0.1304(10) 0.4758(7) 0.065(3) Uani 1 1 d .
H16A H 0.2589 0.1829 0.4765 0.079 Uiso 1 1 calc R
C17 C 0.1949(8) 0.0347(9) 0.4782(6) 0.051(2) Uani 1 1 d .
C18 C 0.0896(11) 0.0161(11) 0.4826(6) 0.066(4) Uani 1 1 d .
P1 P 0.6667 0.3333 0.1569(7) 0.096(2) Uani 1 3 d SD
H1 H 0.6667 0.3333 0.2251(13) 0.144 Uiso 1 3 d SD
P2 P 0.6667 0.3333 0.4735(7) 0.106(2) Uani 1 3 d SD
H2 H 0.6667 0.3333 0.4052 0.160 Uiso 1 3 d SRD
P3 P 0.3333 -0.3333 0.4275(5) 0.090(2) Uani 1 3 d SD
H3 H 0.3333 -0.3333 0.3508 0.135 Uiso 1 3 d SRD
P4 P 0.3333 -0.3333 0.2260(7) 0.111(2) Uani 1 3 d SD
H4 H 0.3333 -0.3333 0.1577 0.167 Uiso 1 3 d SRD
P5 P 0.4636(2) 0.0326(2) 0.2953(4) 0.0916(15) Uani 1 1 d .
P6 P 0.4322(3) 0.0354(4) 0.0289(3) 0.0879(12) Uani 1 1 d .
O1 O 0.5941(8) 0.2354(8) 0.1725(10) 0.096(2) Uani 1 1 d .
O2 O 0.6328(8) 0.2281(7) 0.4766(10) 0.106(2) Uani 1 1 d U
O3 O 0.4181(11) -0.2370(9) 0.4040(12) 0.118(5) Uani 1 1 d .
O4 O 0.4315(13) -0.2505(12) 0.2391(11) 0.111(2) Uani 1 1 d .
O5 O 0.5467(9) 0.1070(11) 0.3468(9) 0.099(4) Uani 1 1 d .
O6 O 0.4090(8) -0.0676(9) 0.3320(14) 0.138(8) Uani 1 1 d .
O7 O 0.3841(7) 0.0662(8) 0.2938(11) 0.111(6) Uani 1 1 d .
O8 O 0.4969(7) 0.0229(7) 0.2342(9) 0.0916(15) Uani 1 1 d .
O9 O 0.5140(10) 0.0504(10) 0.0731(7) 0.0879(12) Uani 1 1 d .
O10 O 0.414(2) -0.0296(19) -0.0292(12) 0.150(8) Uani 1 1 d .
O11 O 0.4366(15) 0.1339(17) 0.0086(12) 0.130(6) Uani 1 1 d .
O12 O 0.3372(11) -0.0049(16) 0.0700(11) 0.128(7) Uani 1 1 d .
O13 O 0.7424(7) 0.2196(8) 0.3088(9) 0.091(4) Uani 1 1 d .
H5 H 0.7834 0.2023 0.3219 0.136 Uiso 1 1 d R
H6 H 0.6862 0.1936 0.2899 0.136 Uiso 1 1 d R
O14 O 0.2927(16) -0.134(3) 0.1545(19) 0.218(19) Uani 1 1 d .
H7 H 0.3406 -0.1103 0.1822 0.327 Uiso 1 1 d R
H8 H 0.3014 -0.1478 0.1989 0.327 Uiso 1 1 d R

loop_
_atom_site_aniso_label
_atom_site_aniso_U_11
_atom_site_aniso_U_22
_atom_site_aniso_U_33
_atom_site_aniso_U_23
_atom_site_aniso_U_13
_atom_site_aniso_U_12
Zn1 0.0561(9) 0.0482(9) 0.1292(17) -0.0170(10) -0.0292(11) 0.0276(7)
Zn2 0.0324(8) 0.0440(9) 0.305(5) 0.0315(16) 0.0032(14) 0.0149(6)
Zn3 0.0589(9) 0.0470(8) 0.1308(18) 0.0117(9) 0.0065(10) 0.0255(7)
N1 0.056(6) 0.040(5) 0.095(8) 0.007(5) -0.011(6) 0.014(4)
N2 0.0340(18) 0.038(5) 0.212(18) 0.027(8) 0.010(7) 0.017(4)
N3 0.051(5) 0.057(6) 0.088(8) 0.008(5) -0.003(5) 0.025(5)
N4 0.055(5) 0.059(5) 0.042(4) -0.003(4) 0.012(4) 0.023(4)
N5 0.036(4) 0.038(4) 0.044(4) 0.009(3) 0.010(3) 0.017(3)
N6 0.056(6) 0.065(6) 0.062(6) 0.003(5) -0.004(4) 0.034(5)
C1 0.052(6) 0.058(7) 0.103(10) -0.019(7) -0.031(7) 0.021(5)
C2 0.069(7) 0.051(6) 0.063(6) 0.005(5) -0.009(6) 0.026(5)
C3 0.052(6) 0.043(5) 0.102(9) 0.001(6) 0.009(7) 0.024(5)
C4 0.043(5) 0.056(6) 0.098(9) -0.005(7) -0.024(6) 0.028(5)
C5 0.059(6) 0.049(5) 0.064(6) 0.004(5) -0.002(6) 0.026(5)
C6 0.062(6) 0.052(5) 0.048(5) 0.005(5) 0.000(5) 0.038(5)
C7 0.046(6) 0.032(4) 0.142(14) 0.021(6) -0.003(7) 0.020(4)
C8 0.027(4) 0.037(5) 0.117(11) 0.005(6) 0.002(5) 0.013(4)
C9 0.018(4) 0.045(5) 0.144(13) 0.014(7) -0.004(6) 0.014(4)
C10 0.023(4) 0.039(4) 0.073(7) -0.002(4) -0.009(4) 0.013(3)
C11 0.037(5) 0.039(4) 0.073(7) 0.004(4) -0.015(5) 0.020(4)
C12 0.035(4) 0.034(4) 0.034(4) 0.004(3) 0.000(3) 0.016(3)
C13 0.079(9) 0.076(8) 0.087(10) -0.008(7) -0.012(7) 0.053(7)
C14 0.064(7) 0.054(6) 0.064(7) -0.002(5) -0.010(6) 0.020(6)
C15 0.076(8) 0.050(6) 0.079(8) 0.000(6) -0.008(7) 0.029(6)
C16 0.075(8) 0.057(7) 0.060(7) 0.014(6) 0.004(6) 0.029(6)
C17 0.047(5) 0.052(6) 0.051(6) 0.006(5) 0.001(4) 0.022(5)
C18 0.067(7) 0.079(9) 0.033(5) 0.010(5) -0.003(5) 0.022(7)
P1 0.0551(17) 0.0551(17) 0.178(7) 0.000 0.000 0.0275(9)
P2 0.0489(15) 0.0489(15) 0.222(9) 0.000 0.000 0.0244(8)
P3 0.085(3) 0.085(3) 0.101(6) 0.000 0.000 0.0424(14)
P4 0.096(3) 0.096(3) 0.142(7) 0.000 0.000 0.0482(15)
P5 0.0415(15) 0.0478(15) 0.187(5) 0.013(2) 0.0063(19) 0.0236(12)
P6 0.073(2) 0.094(3) 0.106(3) -0.002(2) -0.015(2) 0.048(2)
O1 0.0551(17) 0.0551(17) 0.178(7) 0.000 0.000 0.0275(9)
O2 0.0489(15) 0.0489(15) 0.222(9) 0.000 0.000 0.0244(8)
O3 0.089(8) 0.054(6) 0.187(17) -0.021(8) 0.001(9) 0.018(6)
O4 0.096(3) 0.096(3) 0.142(7) 0.000 0.000 0.0482(15)
O5 0.056(5) 0.094(8) 0.136(12) 0.010(8) 0.007(6) 0.029(5)
O6 0.048(5) 0.066(6) 0.30(3) 0.032(11) -0.012(9) 0.030(5)
O7 0.041(4) 0.056(5) 0.237(18) 0.017(8) 0.002(7) 0.025(4)
O8 0.0415(15) 0.0478(15) 0.187(5) 0.013(2) 0.0063(19) 0.0236(12)
O9 0.073(2) 0.094(3) 0.106(3) -0.002(2) -0.015(2) 0.048(2)
O10 0.18(2) 0.17(2) 0.147(16) -0.052(14) -0.061(15) 0.118(18)
O11 0.115(12) 0.167(17) 0.154(15) 0.027(12) 0.029(11) 0.106(13)
O12 0.070(7) 0.154(15) 0.181(17) -0.041(12) -0.007(9) 0.071(9)
O13 0.047(4) 0.061(5) 0.144(11) -0.002(6) -0.009(6) 0.011(4)
O14 0.093(11) 0.23(3) 0.25(3) 0.15(3) -0.017(16) 0.019(15)

loop_
_atom_type_symbol
_atom_type_description
_atom_type_scat_dispersion_real
_atom_type_scat_dispersion_imag
_atom_type_scat_source
C C 0.0181 0.0091 'International Tables Vol C Tables 4.2.6.8 and 6.1.1.4'
H H 0.0000 0.0000 'International Tables Vol C Tables 4.2.6.8 and 6.1.1.4'
N N 0.0311 0.0180 'International Tables Vol C Tables 4.2.6.8 and 6.1.1.4'
O O 0.0492 0.0322 'International Tables Vol C Tables 4.2.6.8 and 6.1.1.4'
P P 0.2955 0.4335 'International Tables Vol C Tables 4.2.6.8 and 6.1.1.4'
Zn Zn -1.5491 0.6778 'International Tables Vol C Tables 4.2.6.8 and 6.1.1.4'

loop_
_geom_angle_atom_site_label_1
_geom_angle_atom_site_label_2
_geom_angle_atom_site_label_3
_geom_angle
_geom_angle_site_symmetry_1
_geom_angle_site_symmetry_3
O9 Zn1 O1 113.3(7) . .
O9 Zn1 O8 111.1(6) . .
O1 Zn1 O8 104.7(6) . .
O9 Zn1 N1 99.5(6) . .
O1 Zn1 N1 123.4(4) . .
O8 Zn1 N1 104.5(4) . .
O3 Zn2 O6 104.7(9) . .
O3 Zn2 N2 101.6(7) . .
O6 Zn2 N2 119.0(4) . .
O3 Zn2 O4 110.5(7) . .
O6 Zn2 O4 126.0(9) . .
N2 Zn2 O4 92.6(8) . .
O5 Zn3 O2 108.5(7) . .
O5 Zn3 O10 100.9(9) . 4_655
O2 Zn3 O10 93.8(10) . 4_655
O5 Zn3 N3 113.3(6) . .
O2 Zn3 N3 114.9(5) . .
O10 Zn3 N3 123.0(7) 4_655 .
C3 N1 C1 120.5(12) . .
C3 N1 Zn1 119.9(9) . .
C1 N1 Zn1 118.9(9) . .
C9 N2 C7 121.1(9) . .
C9 N2 Zn2 123.9(8) . .
C7 N2 Zn2 115.0(8) . .
C15 N3 C13 118.7(12) . .
C15 N3 Zn3 119.4(10) . .
C13 N3 Zn3 120.9(10) . .
C6 N4 C6 117.7(11) 2_645 .
C12 N5 C12 115.3(8) 3_765 .
C18 N6 C18 113.3(14) . 3
C2 C1 N1 119.1(12) . .
C1 C2 C5 124.4(12) . .
N1 C3 C4 120.9(12) . .
C3 C4 C5 119.8(11) . .
C2 C5 C4 115.0(11) . .
C2 C5 C6 124.8(11) . .
C4 C5 C6 120.1(11) . .
N4 C6 N4 122.0(11) 3_765 .
N4 C6 C5 120.5(9) 3_765 .
N4 C6 C5 117.1(10) . .
C8 C7 N2 119.5(10) . .
C7 C8 C11 122.4(10) . .
N2 C9 C10 120.9(10) . .
C11 C10 C9 117.6(9) . .
C8 C11 C10 118.3(9) . .
C8 C11 C12 122.8(9) . .
C10 C11 C12 118.8(8) . .
N5 C12 N5 124.6(8) 2_645 .
N5 C12 C11 117.1(7) 2_645 .
N5 C12 C11 118.3(7) . .
N3 C13 C14 121.5(13) . .
C17 C14 C13 118.2(12) . .
N3 C15 C16 122.6(13) . .
C17 C16 C15 118.0(13) . .
C14 C17 C16 120.7(12) . .
C14 C17 C18 120.9(12) . .
C16 C17 C18 118.4(12) . .
N6 C18 N6 126.6(14) . 2
N6 C18 C17 115.7(13) . .
N6 C18 C17 117.5(11) 2 .
O1 P1 O1 115.3(7) 2_655 .
O1 P1 O1 115.3(7) 2_655 3_665
O1 P1 O1 115.3(7) . 3_665
O2 P2 O2 119.82(15) . 2_655
O2 P2 O2 119.82(15) . 3_665
O2 P2 O2 119.82(15) 2_655 3_665
O3 P3 O3 110.8(9) 2_545 .
O3 P3 O3 110.8(9) 2_545 3_655
O3 P3 O3 110.8(9) . 3_655
O4 P4 O4 116.9(6) 2_545 .
O4 P4 O4 116.9(6) 2_545 3_655
O4 P4 O4 116.9(6) . 3_655
O8 P5 O6 110.8(10) . .
O8 P5 O7 115.7(10) . .
O6 P5 O7 102.7(7) . .
O8 P5 O5 115.6(7) . .
O6 P5 O5 105.9(11) . .
O7 P5 O5 105.0(9) . .
O10 P6 O9 115.5(10) . .
O10 P6 O12 108.6(14) . .
O9 P6 O12 109.9(10) . .
O10 P6 O11 112.3(13) . .
O9 P6 O11 113.0(11) . .
O12 P6 O11 95.6(10) . .
P1 O1 Zn1 135.5(9) . .
P2 O2 Zn3 138.4(10) . .
P3 O3 Zn2 136.6(13) . .
P4 O4 Zn2 120.3(12) . .
P5 O5 Zn3 124.1(8) . .
P5 O6 Zn2 118.9(11) . .
P5 O8 Zn1 140.3(6) . .
P6 O9 Zn1 143.9(9) . .
P6 O10 Zn3 133.6(13) . 4_654

loop_
_geom_bond_atom_site_label_1
_geom_bond_atom_site_label_2
_geom_bond_distance
_geom_bond_site_symmetry_2
Zn1 O9 1.878(14) .
Zn1 O1 1.943(11) .
Zn1 O8 2.012(15) .
Zn1 N1 2.061(13) .
Zn2 O3 1.94(2) .
Zn2 O6 1.945(13) .
Zn2 N2 2.050(10) .
Zn2 O4 2.06(2) .
Zn3 O5 1.870(19) .
Zn3 O2 1.919(12) .
Zn3 O10 1.94(2) 4_655
Zn3 N3 2.094(12) .
N1 C3 1.343(17) .
N1 C1 1.376(19) .
N2 C9 1.329(16) .
N2 C7 1.364(16) .
N3 C15 1.30(2) .
N3 C13 1.35(2) .
N4 C6 1.322(17) 2_645
N4 C6 1.354(16) .
N5 C12 1.349(11) 3_765
N5 C12 1.352(12) .
N6 C18 1.316(19) .
N6 C18 1.37(2) 3
C1 C2 1.29(2) .
C2 C5 1.386(19) .
C3 C4 1.347(17) .
C4 C5 1.434(17) .
C5 C6 1.450(16) .
C6 N4 1.322(17) 3_765
C7 C8 1.338(16) .
C8 C11 1.374(14) .
C9 C10 1.410(12) .
C10 C11 1.406(14) .
C11 C12 1.463(12) .
C12 N5 1.349(11) 2_645
C13 C14 1.39(2) .
C14 C17 1.35(2) .
C15 C16 1.38(2) .
C16 C17 1.371(19) .
C17 C18 1.525(19) .
C18 N6 1.37(2) 2
P1 O1 1.411(11) 2_655
P1 O1 1.411(11) .
P1 O1 1.411(11) 3_665
P2 O2 1.457(10) .
P2 O2 1.457(10) 2_655
P2 O2 1.457(10) 3_665
P3 O3 1.499(15) 2_545
P3 O3 1.499(15) .
P3 O3 1.499(15) 3_655
P4 O4 1.454(17) 2_545
P4 O4 1.454(17) .
P4 O4 1.454(17) 3_655
P5 O8 1.355(18) .
P5 O6 1.542(16) .
P5 O7 1.575(10) .
P5 O5 1.604(17) .
P6 O10 1.47(2) .
P6 O9 1.468(13) .
P6 O12 1.527(18) .
P6 O11 1.56(2) .
O10 Zn3 1.94(2) 4_654
